data_7003055
loop_
_publ_author_name
'Petrov, Alex R.'
'Rufanov, Konstantin A.'
'Ziemer, Burkhard'
'Neubauer, Petra'
'Kotov, Vasily V.'
'Sundermeyer, J\"org'

_publ_section_title
;
 P-Amino-cyclopentadienylidene-phosphoranes versus
 P-cyclopentadienyl-iminophosphoranes---tautomeric protic forms of a
 new bidentate CpPN ligand system
;
_journal_issue 7
_journal_name_full 'Dalton Transactions'
_journal_page_first 909
_journal_page_last 915
_journal_paper_doi 10.1039/b710419g
_journal_year 2008
_chemical_formula_moiety 'C27 H30 N P'
_chemical_formula_sum 'C27 H30 N P'
_chemical_formula_weight 399.49
_chemical_name_common
;P-(N-Adamantyl-1-amino)-cyclopentadienylidene-
diphenylphosphorane
;
_chemical_name_systematic
;
P-(N-Adamantyl-1-amino)-cyclopentadienylidene-
diphenylphosphorane
;
_space_group_IT_number 14
_symmetry_cell_setting monoclinic
_symmetry_space_group_name_Hall '-P 2ybc'
_symmetry_space_group_name_H-M 'P 1 21/c 1'
_atom_sites_solution_hydrogens difmap
_atom_sites_solution_primary direct
_atom_sites_solution_secondary difmap
_audit_creation_method SHELXL-97
_cell_angle_alpha 90.00
_cell_angle_beta 99.072(18)
_cell_angle_gamma 90.00
_cell_formula_units_Z 4
_cell_length_a 11.4180(16)
_cell_length_b 9.7728(13)
_cell_length_c 19.444(3)
_cell_measurement_reflns_used 5000
_cell_measurement_temperature 180(2)
_cell_measurement_theta_max 25.0
_cell_measurement_theta_min 3.0
_cell_volume 2142.5(5)
_computing_cell_refinement 'IPDS2.87 (Stoe & Cie, 1997)'
_computing_data_collection 'IPDS2.87 (Stoe & Cie, 1997)'
_computing_data_reduction 'IPDS2.87 (Stoe & Cie, 1997)'
_computing_molecular_graphics 'DIAMOND (Brandenburg, 1999)'
_computing_publication_material 'SHELXL97 (Sheldrick, 1997)'
_computing_structure_refinement 'SHELXL97 (Sheldrick, 1997)'
_computing_structure_solution 'SHELXS97 (Sheldrick, 1990)'
_diffrn_ambient_temperature 180(2)
_diffrn_detector_area_resol_mean 6.667
_diffrn_measured_fraction_theta_full 0.999
_diffrn_measured_fraction_theta_max 0.999
_diffrn_measurement_device 'Stoe IPDS diffractometer'
_diffrn_measurement_method '\f-oscill.,\f-incr.=1.3\%,176 exposures'
_diffrn_radiation_monochromator 'planar graphite'
_diffrn_radiation_source 'fine-focus sealed X-ray tube'
_diffrn_radiation_type MoK\a
_diffrn_radiation_wavelength 0.71073
_diffrn_reflns_av_R_equivalents 0.0571
_diffrn_reflns_av_sigmaI/netI 0.0701
_diffrn_reflns_limit_h_max 13
_diffrn_reflns_limit_h_min -13
_diffrn_reflns_limit_k_max 11
_diffrn_reflns_limit_k_min -11
_diffrn_reflns_limit_l_max 23
_diffrn_reflns_limit_l_min -23
_diffrn_reflns_number 13689
_diffrn_reflns_theta_full 25.25
_diffrn_reflns_theta_max 25.25
_diffrn_reflns_theta_min 2.56
_diffrn_standards_decay_% 0
_diffrn_standards_interval_count 0
_diffrn_standards_interval_time 0
_diffrn_standards_number 0
_exptl_absorpt_coefficient_mu 0.142
_exptl_absorpt_correction_T_max 0.9668
_exptl_absorpt_correction_T_min 0.9561
_exptl_absorpt_correction_type none
_exptl_crystal_colour colorless
_exptl_crystal_density_diffrn 1.238
_exptl_crystal_density_method none
_exptl_crystal_description block
_exptl_crystal_F_000 856
_exptl_crystal_size_max 0.32
_exptl_crystal_size_mid 0.28
_exptl_crystal_size_min 0.24
_refine_diff_density_max 0.291
_refine_diff_density_min -0.324
_refine_diff_density_rms 0.041
_refine_ls_extinction_coef 0.0045(4)
_refine_ls_extinction_expression Fc^*^=kFc[1+0.001xFc^2^\l^3^/sin(2\q)]^-1/4^
_refine_ls_extinction_method SHELXL
_refine_ls_goodness_of_fit_ref 0.860
_refine_ls_hydrogen_treatment refall
_refine_ls_matrix_type full
_refine_ls_number_parameters 383
_refine_ls_number_reflns 3872
_refine_ls_number_restraints 0
_refine_ls_restrained_S_all 0.860
_refine_ls_R_factor_all 0.0637
_refine_ls_R_factor_gt 0.0343
_refine_ls_shift/su_max 0.006
_refine_ls_shift/su_mean 0.001
_refine_ls_structure_factor_coef Fsqd
_refine_ls_weighting_details 'calc w=1/[\s^2^(Fo^2^)+(0.0307P)^2^] where P=(Fo^2^+2Fc^2^)/3'
_refine_ls_weighting_scheme calc
_refine_ls_wR_factor_gt 0.0647
_refine_ls_wR_factor_ref 0.0700
_reflns_number_gt 2567
_reflns_number_total 3872
_reflns_threshold_expression I>2sigma(I)
_cod_data_source_file b710419g.txt
_cod_data_source_block ruf10
_cod_original_sg_symbol_H-M 'P 21/c'
_cod_database_code 7003055

loop_
_symmetry_equiv_pos_as_xyz
'x, y, z'
'-x, y+1/2, -z+1/2'
'-x, -y, -z'
'x, -y-1/2, z-1/2'

loop_
_atom_site_label
_atom_site_type_symbol
_atom_site_fract_x
_atom_site_fract_y
_atom_site_fract_z
_atom_site_U_iso_or_equiv
_atom_site_adp_type
_atom_site_occupancy
_atom_site_symmetry_multiplicity
_atom_site_calc_flag
_atom_site_refinement_flags
_atom_site_disorder_assembly
_atom_site_disorder_group
C1 C 0.70474(15) 1.03589(18) 0.94872(9) 0.0189(4) Uani 1 1 d . . .
C2 C 0.64479(14) 1.1326(2) 0.98596(10) 0.0223(4) Uani 1 1 d . . .
H2 H 0.6065(17) 1.111(2) 1.0259(11) 0.030(6) Uiso 1 1 d . . .
C3 C 0.65679(16) 1.2603(2) 0.95660(12) 0.0286(5) Uani 1 1 d . . .
H3 H 0.6259(19) 1.348(2) 0.9736(12) 0.046(6) Uiso 1 1 d . . .
C4 C 0.72153(17) 1.2458(2) 0.90112(11) 0.0281(5) Uani 1 1 d . . .
H4 H 0.7429(18) 1.318(2) 0.8728(12) 0.043(7) Uiso 1 1 d . . .
C5 C 0.75129(16) 1.1088(2) 0.89572(11) 0.0245(4) Uani 1 1 d . . .
H5 H 0.7951(17) 1.072(2) 0.8624(11) 0.031(6) Uiso 1 1 d . . .
C6 C 0.57570(14) 0.78858(19) 0.89561(9) 0.0196(4) Uani 1 1 d . . .
C7 C 0.52791(16) 0.6590(2) 0.90415(11) 0.0285(5) Uani 1 1 d . . .
H7 H 0.5540(15) 0.6052(19) 0.9472(10) 0.020(5) Uiso 1 1 d . . .
C8 C 0.44421(19) 0.6058(3) 0.85117(13) 0.0404(6) Uani 1 1 d . . .
H8 H 0.413(2) 0.516(3) 0.8571(13) 0.053(7) Uiso 1 1 d . . .
C9 C 0.40716(18) 0.6792(3) 0.79122(13) 0.0412(6) Uani 1 1 d . . .
H9 H 0.3543(17) 0.639(2) 0.7539(11) 0.035(6) Uiso 1 1 d . . .
C10 C 0.45322(18) 0.8074(2) 0.78302(12) 0.0340(5) Uani 1 1 d . . .
H10 H 0.4316(19) 0.861(2) 0.7422(13) 0.045(6) Uiso 1 1 d . . .
C11 C 0.53713(15) 0.8631(2) 0.83498(10) 0.0239(4) Uani 1 1 d . . .
H11 H 0.5699(17) 0.958(2) 0.8292(11) 0.036(6) Uiso 1 1 d . . .
C12 C 0.82829(14) 0.77445(18) 0.94373(9) 0.0170(4) Uani 1 1 d . . .
C13 C 0.93508(15) 0.84671(19) 0.95041(9) 0.0198(4) Uani 1 1 d . . .
H13 H 0.9329(16) 0.944(2) 0.9591(10) 0.026(5) Uiso 1 1 d . . .
C14 C 1.03999(16) 0.7787(2) 0.94660(10) 0.0245(5) Uani 1 1 d . . .
H14 H 1.1081(17) 0.8246(19) 0.9543(10) 0.024(5) Uiso 1 1 d . . .
C15 C 1.03935(16) 0.6397(2) 0.93326(10) 0.0252(4) Uani 1 1 d . . .
H15 H 1.1137(18) 0.593(2) 0.9326(11) 0.034(6) Uiso 1 1 d . . .
C16 C 0.93366(16) 0.5671(2) 0.92466(10) 0.0231(4) Uani 1 1 d . . .
H16 H 0.9327(16) 0.469(2) 0.9149(10) 0.026(5) Uiso 1 1 d . . .
C17 C 0.82851(15) 0.63410(19) 0.93013(9) 0.0204(4) Uani 1 1 d . . .
H17 H 0.7566(16) 0.5799(19) 0.9247(10) 0.022(5) Uiso 1 1 d . . .
C18 C 0.74010(14) 0.80960(18) 1.10347(9) 0.0176(4) Uani 1 1 d . . .
C19 C 0.83015(17) 0.9273(2) 1.11102(10) 0.0228(4) Uani 1 1 d . . .
H19A H 0.8816(18) 0.924(2) 1.0755(11) 0.034(6) Uiso 1 1 d . . .
H19B H 0.7850(16) 1.014(2) 1.1046(10) 0.025(5) Uiso 1 1 d . . .
C20 C 0.90643(17) 0.9233(2) 1.18338(10) 0.0290(5) Uani 1 1 d . . .
H20 H 0.9607(16) 0.998(2) 1.1854(10) 0.024(5) Uiso 1 1 d . . .
C21 C 0.97210(18) 0.7871(3) 1.19410(12) 0.0346(5) Uani 1 1 d . . .
H21A H 1.0198(17) 0.785(2) 1.2421(12) 0.037(6) Uiso 1 1 d . . .
H21B H 1.0258(17) 0.772(2) 1.1603(11) 0.032(6) Uiso 1 1 d . . .
C22 C 0.88153(17) 0.6698(2) 1.18802(11) 0.0300(5) Uani 1 1 d . . .
H22 H 0.9207(16) 0.583(2) 1.1938(10) 0.021(5) Uiso 1 1 d . . .
C23 C 0.8008(2) 0.6875(2) 1.24289(11) 0.0329(5) Uani 1 1 d . . .
H23A H 0.7414(18) 0.612(2) 1.2403(11) 0.036(6) Uiso 1 1 d . . .
H23B H 0.8473(17) 0.6834(19) 1.2888(12) 0.031(6) Uiso 1 1 d . . .
C24 C 0.73561(17) 0.8244(2) 1.23214(10) 0.0268(5) Uani 1 1 d . . .
H24 H 0.6864(17) 0.837(2) 1.2673(11) 0.031(5) Uiso 1 1 d . . .
C25 C 0.66012(16) 0.8267(2) 1.15920(10) 0.0223(4) Uani 1 1 d . . .
H25A H 0.6158(18) 0.916(2) 1.1514(11) 0.039(6) Uiso 1 1 d . . .
H25B H 0.6008(15) 0.749(2) 1.1551(10) 0.022(5) Uiso 1 1 d . . .
C26 C 0.82606(19) 0.9419(2) 1.23843(11) 0.0313(5) Uani 1 1 d . . .
H26A H 0.7876(17) 1.028(2) 1.2312(10) 0.031(6) Uiso 1 1 d . . .
H26B H 0.8750(16) 0.943(2) 1.2857(11) 0.027(5) Uiso 1 1 d . . .
C27 C 0.80699(17) 0.6735(2) 1.11481(11) 0.0231(4) Uani 1 1 d . . .
H27A H 0.7465(15) 0.6010(19) 1.1090(9) 0.015(5) Uiso 1 1 d . . .
H27B H 0.8583(16) 0.6651(19) 1.0824(11) 0.024(5) Uiso 1 1 d . . .
N N 0.66160(13) 0.80918(15) 1.03438(8) 0.0183(3) Uani 1 1 d . . .
H1 H 0.5921(18) 0.809(2) 1.0356(10) 0.023(6) Uiso 1 1 d . . .
P P 0.69374(4) 0.86022(5) 0.95869(2) 0.01584(12) Uani 1 1 d . . .

loop_
_atom_site_aniso_label
_atom_site_aniso_U_11
_atom_site_aniso_U_22
_atom_site_aniso_U_33
_atom_site_aniso_U_23
_atom_site_aniso_U_13
_atom_site_aniso_U_12
C1 0.0208(9) 0.0170(9) 0.0178(10) 0.0002(8) -0.0002(7) 0.0008(8)
C2 0.0174(8) 0.0239(10) 0.0246(11) 0.0012(9) 0.0002(8) 0.0019(8)
C3 0.0242(10) 0.0212(11) 0.0385(13) -0.0012(10) -0.0006(9) 0.0024(8)
C4 0.0294(10) 0.0217(10) 0.0307(12) 0.0083(9) -0.0033(9) -0.0049(9)
C5 0.0257(10) 0.0257(11) 0.0215(11) -0.0001(9) 0.0021(8) -0.0043(8)
C6 0.0143(8) 0.0224(10) 0.0217(10) -0.0059(8) 0.0017(7) 0.0027(7)
C7 0.0245(9) 0.0286(12) 0.0316(12) -0.0016(10) 0.0024(9) -0.0055(9)
C8 0.0332(11) 0.0377(14) 0.0488(15) -0.0117(11) 0.0019(11) -0.0154(10)
C9 0.0279(10) 0.0548(16) 0.0368(13) -0.0208(12) -0.0079(10) -0.0057(11)
C10 0.0276(10) 0.0471(14) 0.0245(12) -0.0068(11) -0.0048(9) 0.0080(10)
C11 0.0187(8) 0.0302(11) 0.0222(10) -0.0039(9) 0.0015(8) 0.0063(9)
C12 0.0193(9) 0.0186(10) 0.0128(9) -0.0019(7) 0.0017(7) -0.0008(7)
C13 0.0231(9) 0.0161(10) 0.0197(10) 0.0001(8) 0.0015(7) -0.0013(8)
C14 0.0182(9) 0.0260(11) 0.0289(12) 0.0028(9) 0.0030(8) -0.0029(8)
C15 0.0223(9) 0.0288(11) 0.0251(11) 0.0017(9) 0.0058(8) 0.0061(9)
C16 0.0305(10) 0.0183(11) 0.0197(10) -0.0006(8) 0.0011(8) 0.0038(8)
C17 0.0224(9) 0.0209(9) 0.0173(10) -0.0010(8) 0.0015(7) -0.0035(8)
C18 0.0175(8) 0.0204(9) 0.0149(9) 0.0012(8) 0.0029(7) -0.0011(7)
C19 0.0238(10) 0.0271(11) 0.0175(10) 0.0000(9) 0.0028(8) -0.0058(8)
C20 0.0265(10) 0.0404(13) 0.0192(11) -0.0002(9) 0.0004(8) -0.0142(9)
C21 0.0233(10) 0.0572(15) 0.0226(12) 0.0036(11) 0.0012(10) 0.0035(10)
C22 0.0317(10) 0.0329(13) 0.0247(11) 0.0060(9) 0.0018(9) 0.0104(9)
C23 0.0395(12) 0.0391(13) 0.0197(11) 0.0095(10) 0.0031(10) -0.0033(10)
C24 0.0293(10) 0.0361(13) 0.0171(10) -0.0004(9) 0.0102(9) -0.0008(9)
C25 0.0209(9) 0.0249(12) 0.0223(10) -0.0008(8) 0.0069(8) -0.0010(8)
C26 0.0374(11) 0.0376(13) 0.0176(11) -0.0044(10) 0.0009(9) -0.0043(10)
C27 0.0235(9) 0.0254(12) 0.0214(11) 0.0012(8) 0.0067(9) 0.0035(8)
N 0.0137(8) 0.0235(8) 0.0178(8) -0.0005(7) 0.0024(6) -0.0029(6)
P 0.0163(2) 0.0160(2) 0.0148(2) -0.0009(2) 0.00078(17) -0.0015(2)

loop_
_atom_type_symbol
_atom_type_description
_atom_type_scat_dispersion_real
_atom_type_scat_dispersion_imag
_atom_type_scat_source
C C 0.0033 0.0016 'International Tables Vol C Tables 4.2.6.8 and 6.1.1.4'
H H 0.0000 0.0000 'International Tables Vol C Tables 4.2.6.8 and 6.1.1.4'
N N 0.0061 0.0033 'International Tables Vol C Tables 4.2.6.8 and 6.1.1.4'
P P 0.1023 0.0942 'International Tables Vol C Tables 4.2.6.8 and 6.1.1.4'

loop_
_geom_angle_atom_site_label_1
_geom_angle_atom_site_label_2
_geom_angle_atom_site_label_3
_geom_angle
_geom_angle_site_symmetry_1
_geom_angle_site_symmetry_3
_geom_angle_publ_flag
C5 C1 C2 107.41(17) . . ?
C5 C1 P 128.22(15) . . ?
C2 C1 P 123.29(15) . . ?
C3 C2 C1 107.46(18) . . ?
C3 C2 H2 127.4(12) . . ?
C1 C2 H2 125.1(12) . . ?
C2 C3 C4 108.80(18) . . ?
C2 C3 H3 124.9(13) . . ?
C4 C3 H3 126.3(13) . . ?
C5 C4 C3 108.62(19) . . ?
C5 C4 H4 125.6(14) . . ?
C3 C4 H4 125.8(14) . . ?
C4 C5 C1 107.71(19) . . ?
C4 C5 H5 125.4(13) . . ?
C1 C5 H5 126.9(13) . . ?
C11 C6 C7 119.66(17) . . ?
C11 C6 P 118.13(14) . . ?
C7 C6 P 122.10(14) . . ?
C8 C7 C6 119.1(2) . . ?
C8 C7 H7 120.3(10) . . ?
C6 C7 H7 120.6(10) . . ?
C9 C8 C7 121.0(2) . . ?
C9 C8 H8 120.4(14) . . ?
C7 C8 H8 118.5(14) . . ?
C8 C9 C10 120.0(2) . . ?
C8 C9 H9 120.3(13) . . ?
C10 C9 H9 119.6(13) . . ?
C9 C10 C11 120.3(2) . . ?
C9 C10 H10 123.0(14) . . ?
C11 C10 H10 116.7(14) . . ?
C10 C11 C6 120.0(2) . . ?
C10 C11 H11 120.1(11) . . ?
C6 C11 H11 119.9(11) . . ?
C17 C12 C13 119.10(16) . . ?
C17 C12 P 120.73(13) . . ?
C13 C12 P 120.03(13) . . ?
C14 C13 C12 120.20(17) . . ?
C14 C13 H13 121.9(11) . . ?
C12 C13 H13 117.8(11) . . ?
C13 C14 C15 120.23(18) . . ?
C13 C14 H14 119.4(12) . . ?
C15 C14 H14 120.3(12) . . ?
C14 C15 C16 120.28(18) . . ?
C14 C15 H15 119.1(12) . . ?
C16 C15 H15 120.6(12) . . ?
C17 C16 C15 119.75(18) . . ?
C17 C16 H16 119.7(11) . . ?
C15 C16 H16 120.6(11) . . ?
C16 C17 C12 120.38(17) . . ?
C16 C17 H17 117.5(11) . . ?
C12 C17 H17 122.1(11) . . ?
N C18 C25 107.24(13) . . ?
N C18 C27 110.00(15) . . ?
C25 C18 C27 109.38(16) . . ?
N C18 C19 112.73(15) . . ?
C25 C18 C19 108.40(15) . . ?
C27 C18 C19 109.02(15) . . ?
C20 C19 C18 110.10(16) . . ?
C20 C19 H19A 109.3(11) . . ?
C18 C19 H19A 112.0(12) . . ?
C20 C19 H19B 110.2(11) . . ?
C18 C19 H19B 107.7(11) . . ?
H19A C19 H19B 107.5(16) . . ?
C21 C20 C26 110.17(18) . . ?
C21 C20 C19 110.08(17) . . ?
C26 C20 C19 108.84(16) . . ?
C21 C20 H20 111.1(11) . . ?
C26 C20 H20 109.8(12) . . ?
C19 C20 H20 106.8(12) . . ?
C20 C21 C22 109.29(16) . . ?
C20 C21 H21A 109.0(12) . . ?
C22 C21 H21A 108.6(12) . . ?
C20 C21 H21B 112.5(12) . . ?
C22 C21 H21B 109.0(12) . . ?
H21A C21 H21B 108.4(16) . . ?
C23 C22 C21 109.55(18) . . ?
C23 C22 C27 109.70(16) . . ?
C21 C22 C27 108.72(17) . . ?
C23 C22 H22 110.0(12) . . ?
C21 C22 H22 110.8(11) . . ?
C27 C22 H22 108.1(11) . . ?
C22 C23 C24 109.81(17) . . ?
C22 C23 H23A 111.1(13) . . ?
C24 C23 H23A 109.2(12) . . ?
C22 C23 H23B 109.7(12) . . ?
C24 C23 H23B 110.4(12) . . ?
H23A C23 H23B 106.6(17) . . ?
C23 C24 C26 109.64(17) . . ?
C23 C24 C25 109.20(17) . . ?
C26 C24 C25 109.52(17) . . ?
C23 C24 H24 109.9(12) . . ?
C26 C24 H24 108.1(12) . . ?
C25 C24 H24 110.4(12) . . ?
C18 C25 C24 109.90(15) . . ?
C18 C25 H25A 109.1(13) . . ?
C24 C25 H25A 110.2(12) . . ?
C18 C25 H25B 109.2(11) . . ?
C24 C25 H25B 109.4(10) . . ?
H25A C25 H25B 109.0(15) . . ?
C20 C26 C24 109.03(17) . . ?
C20 C26 H26A 108.5(13) . . ?
C24 C26 H26A 111.1(12) . . ?
C20 C26 H26B 109.6(11) . . ?
C24 C26 H26B 110.9(11) . . ?
H26A C26 H26B 107.6(17) . . ?
C18 C27 C22 110.11(16) . . ?
C18 C27 H27A 106.5(10) . . ?
C22 C27 H27A 111.4(10) . . ?
C18 C27 H27B 109.4(12) . . ?
C22 C27 H27B 108.0(11) . . ?
H27A C27 H27B 111.4(15) . . ?
C18 N P 128.00(12) . . ?
C18 N H1 115.7(15) . . ?
P N H1 112.8(15) . . ?
N P C1 115.43(8) . . ?
N P C12 108.47(8) . . ?
C1 P C12 111.19(9) . . ?
N P C6 103.92(8) . . ?
C1 P C6 111.44(8) . . ?
C12 P C6 105.73(8) . . ?

loop_
_geom_bond_atom_site_label_1
_geom_bond_atom_site_label_2
_geom_bond_distance
_geom_bond_site_symmetry_2
_geom_bond_publ_flag
C1 C5 1.423(3) . ?
C1 C2 1.429(3) . ?
C1 P 1.7345(18) . ?
C2 C3 1.389(3) . ?
C2 H2 0.97(2) . ?
C3 C4 1.408(3) . ?
C3 H3 1.00(2) . ?
C4 C5 1.389(3) . ?
C4 H4 0.95(2) . ?
C5 H5 0.95(2) . ?
C6 C11 1.396(3) . ?
C6 C7 1.399(3) . ?
C6 P 1.8138(17) . ?
C7 C8 1.391(3) . ?
C7 H7 0.993(19) . ?
C8 C9 1.377(3) . ?
C8 H8 0.96(2) . ?
C9 C10 1.378(3) . ?
C9 H9 0.95(2) . ?
C10 C11 1.389(3) . ?
C10 H10 0.95(2) . ?
C11 H11 1.01(2) . ?
C12 C17 1.397(2) . ?
C12 C13 1.397(2) . ?
C12 P 1.8134(17) . ?
C13 C14 1.382(3) . ?
C13 H13 0.97(2) . ?
C14 C15 1.382(3) . ?
C14 H14 0.890(19) . ?
C15 C16 1.387(3) . ?
C15 H15 0.96(2) . ?
C16 C17 1.386(3) . ?
C16 H16 0.98(2) . ?
C17 H17 0.969(19) . ?
C18 N 1.493(2) . ?
C18 C25 1.532(3) . ?
C18 C27 1.533(3) . ?
C18 C19 1.534(2) . ?
C19 C20 1.534(3) . ?
C19 H19A 0.98(2) . ?
C19 H19B 0.993(19) . ?
C20 C21 1.526(3) . ?
C20 C26 1.527(3) . ?
C20 H20 0.95(2) . ?
C21 C22 1.536(3) . ?
C21 H21A 1.00(2) . ?
C21 H21B 0.98(2) . ?
C22 C23 1.526(3) . ?
C22 C27 1.539(3) . ?
C22 H22 0.956(19) . ?
C23 C24 1.529(3) . ?
C23 H23A 1.00(2) . ?
C23 H23B 0.96(2) . ?
C24 C26 1.536(3) . ?
C24 C25 1.539(3) . ?
C24 H24 0.96(2) . ?
C25 H25A 1.01(2) . ?
C25 H25B 1.011(19) . ?
C26 H26A 0.95(2) . ?
C26 H26B 1.00(2) . ?
C27 H27A 0.983(18) . ?
C27 H27B 0.93(2) . ?
N P 1.6491(17) . ?
N H1 0.80(2) . ?

loop_
_geom_torsion_atom_site_label_1
_geom_torsion_atom_site_label_2
_geom_torsion_atom_site_label_3
_geom_torsion_atom_site_label_4
_geom_torsion
_geom_torsion_site_symmetry_1
_geom_torsion_site_symmetry_2
_geom_torsion_site_symmetry_3
_geom_torsion_site_symmetry_4
_geom_torsion_publ_flag
C5 C1 C2 C3 -0.87(19) . . . . ?
P C1 C2 C3 -169.83(13) . . . . ?
C1 C2 C3 C4 0.8(2) . . . . ?
C2 C3 C4 C5 -0.4(2) . . . . ?
C3 C4 C5 C1 -0.1(2) . . . . ?
C2 C1 C5 C4 0.6(2) . . . . ?
P C1 C5 C4 168.84(13) . . . . ?
C11 C6 C7 C8 1.2(3) . . . . ?
P C6 C7 C8 -174.93(16) . . . . ?
C6 C7 C8 C9 -0.7(3) . . . . ?
C7 C8 C9 C10 0.1(4) . . . . ?
C8 C9 C10 C11 0.1(3) . . . . ?
C9 C10 C11 C6 0.4(3) . . . . ?
C7 C6 C11 C10 -1.1(3) . . . . ?
P C6 C11 C10 175.22(15) . . . . ?
C17 C12 C13 C14 -2.8(3) . . . . ?
P C12 C13 C14 172.90(15) . . . . ?
C12 C13 C14 C15 2.7(3) . . . . ?
C13 C14 C15 C16 -1.0(3) . . . . ?
C14 C15 C16 C17 -0.6(3) . . . . ?
C15 C16 C17 C12 0.5(3) . . . . ?
C13 C12 C17 C16 1.2(3) . . . . ?
P C12 C17 C16 -174.46(14) . . . . ?
N C18 C19 C20 179.06(16) . . . . ?
C25 C18 C19 C20 60.5(2) . . . . ?
C27 C18 C19 C20 -58.5(2) . . . . ?
C18 C19 C20 C21 59.2(2) . . . . ?
C18 C19 C20 C26 -61.6(2) . . . . ?
C26 C20 C21 C22 60.0(2) . . . . ?
C19 C20 C21 C22 -60.0(2) . . . . ?
C20 C21 C22 C23 -59.4(2) . . . . ?
C20 C21 C22 C27 60.4(2) . . . . ?
C21 C22 C23 C24 59.6(2) . . . . ?
C27 C22 C23 C24 -59.7(2) . . . . ?
C22 C23 C24 C26 -59.8(2) . . . . ?
C22 C23 C24 C25 60.2(2) . . . . ?
N C18 C25 C24 178.60(15) . . . . ?
C27 C18 C25 C24 59.34(19) . . . . ?
C19 C18 C25 C24 -59.41(19) . . . . ?
C23 C24 C25 C18 -60.1(2) . . . . ?
C26 C24 C25 C18 59.9(2) . . . . ?
C21 C20 C26 C24 -60.0(2) . . . . ?
C19 C20 C26 C24 60.8(2) . . . . ?
C23 C24 C26 C20 59.5(2) . . . . ?
C25 C24 C26 C20 -60.3(2) . . . . ?
N C18 C27 C22 -176.17(15) . . . . ?
C25 C18 C27 C22 -58.6(2) . . . . ?
C19 C18 C27 C22 59.7(2) . . . . ?
C23 C22 C27 C18 58.9(2) . . . . ?
C21 C22 C27 C18 -60.9(2) . . . . ?
C25 C18 N P 150.80(14) . . . . ?
C27 C18 N P -90.34(18) . . . . ?
C19 C18 N P 31.6(2) . . . . ?
C18 N P C1 -72.82(17) . . . . ?
C18 N P C12 52.68(17) . . . . ?
C18 N P C6 164.84(15) . . . . ?
C5 C1 P N 167.65(15) . . . . ?
C2 C1 P N -25.80(17) . . . . ?
C5 C1 P C12 43.56(19) . . . . ?
C2 C1 P C12 -149.89(14) . . . . ?
C5 C1 P C6 -74.13(18) . . . . ?
C2 C1 P C6 92.43(16) . . . . ?
C17 C12 P N 69.72(16) . . . . ?
C13 C12 P N -105.91(15) . . . . ?
C17 C12 P C1 -162.33(14) . . . . ?
C13 C12 P C1 22.04(18) . . . . ?
C17 C12 P C6 -41.23(17) . . . . ?
C13 C12 P C6 143.14(15) . . . . ?
C11 C6 P N 146.37(14) . . . . ?
C7 C6 P N -37.39(17) . . . . ?
C11 C6 P C1 21.44(17) . . . . ?
C7 C6 P C1 -162.33(15) . . . . ?
C11 C6 P C12 -99.50(15) . . . . ?
C7 C6 P C12 76.74(17) . . . . ?
